data_2105479
loop_
_publ_author_name
'Jones, Peter G.'
'Taouss, Christina'
'Teschmit, Nicole'
'Thomas, Lena'

_publ_section_title
;
 Methylthioureas and their morpholine and dioxane adducts;
 hydrogen-bonding patterns
;
_journal_coeditor_code GP5065
_journal_issue 4
_journal_name_full 'Acta Crystallographica Section B'
_journal_page_first 405
_journal_page_last 413
_journal_paper_doi 10.1107/S2052519213013481
_journal_volume 69
_journal_year 2013
_chemical_formula_sum 'C2 H6 N2 S'
_chemical_formula_weight 90.15
_space_group_IT_number 2
_symmetry_cell_setting triclinic
_symmetry_space_group_name_Hall '-P 1'
_symmetry_space_group_name_H-M 'P -1'
_atom_sites_solution_hydrogens geom
_atom_sites_solution_primary direct
_atom_sites_solution_secondary difmap
_audit_creation_method SHELXL-97
_cell_angle_alpha 78.182(7)
_cell_angle_beta 73.785(7)
_cell_angle_gamma 81.448(7)
_cell_formula_units_Z 4
_cell_length_a 7.6615(7)
_cell_length_b 7.6945(6)
_cell_length_c 8.0283(6)
_cell_measurement_reflns_used 8424
_cell_measurement_temperature 100(2)
_cell_measurement_theta_max 30.7691
_cell_measurement_theta_min 2.6767
_cell_volume 442.71(7)
_computing_cell_refinement
;
CrysAlisPro, Oxford Diffraction Ltd.,
Version 1.171.35.19 (release 27-10-2011 CrysAlis171 .NET)
(compiled Oct 27 2011,15:02:11)
;
_computing_data_collection
;
CrysAlisPro, Oxford Diffraction Ltd.,
Version 1.171.35.19 (release 27-10-2011 CrysAlis171 .NET)
(compiled Oct 27 2011,15:02:11)
;
_computing_data_reduction
;
CrysAlisPro, Oxford Diffraction Ltd.,
Version 1.171.35.19 (release 27-10-2011 CrysAlis171 .NET)
(compiled Oct 27 2011,15:02:11)
;
_computing_molecular_graphics 'Bruker XP'
_computing_publication_material SHELXL-97
_computing_structure_refinement 'SHELXL-97 (Sheldrick, 1997)'
_computing_structure_solution 'SHELXS-97 (Sheldrick, 1990)'
_diffrn_ambient_temperature 100(2)
_diffrn_detector_area_resol_mean 16.1419
_diffrn_measured_fraction_theta_full 0.982
_diffrn_measured_fraction_theta_max 0.982
_diffrn_measurement_device_type 'Oxford Diffraction Xcalibur, Eos'
_diffrn_measurement_method \w-scan
_diffrn_radiation_monochromator graphite
_diffrn_radiation_source 'Enhance (Mo) X-ray Source'
_diffrn_radiation_type MoK\a
_diffrn_radiation_wavelength 0.71073
_diffrn_reflns_av_R_equivalents 0.0320
_diffrn_reflns_av_sigmaI/netI 0.0185
_diffrn_reflns_limit_h_max 10
_diffrn_reflns_limit_h_min -10
_diffrn_reflns_limit_k_max 10
_diffrn_reflns_limit_k_min -10
_diffrn_reflns_limit_l_max 10
_diffrn_reflns_limit_l_min -11
_diffrn_reflns_number 23416
_diffrn_reflns_theta_full 30.03
_diffrn_reflns_theta_max 30.03
_diffrn_reflns_theta_min 2.68
_exptl_absorpt_coefficient_mu 0.540
_exptl_absorpt_correction_T_max 1.00000
_exptl_absorpt_correction_T_min 0.88812
_exptl_absorpt_correction_type multi-scan
_exptl_absorpt_process_details
;
CrysAlisPro, Oxford Diffraction Ltd.,
Version 1.171.35.19 (release 27-10-2011 CrysAlis171 .NET)
(compiled Oct 27 2011,15:02:11)
;
_exptl_crystal_colour colourless
_exptl_crystal_density_diffrn 1.353
_exptl_crystal_density_method 'not measured'
_exptl_crystal_description needle
_exptl_crystal_F_000 192
_exptl_crystal_size_max 0.30
_exptl_crystal_size_mid 0.08
_exptl_crystal_size_min 0.07
_refine_diff_density_max 0.309
_refine_diff_density_min -0.282
_refine_ls_extinction_method none
_refine_ls_goodness_of_fit_ref 1.104
_refine_ls_hydrogen_treatment mixed
_refine_ls_matrix_type full
_refine_ls_number_parameters 117
_refine_ls_number_reflns 2543
_refine_ls_number_restraints 0
_refine_ls_restrained_S_all 1.104
_refine_ls_R_factor_all 0.0280
_refine_ls_R_factor_gt 0.0233
_refine_ls_shift/su_max 0.001
_refine_ls_shift/su_mean 0.000
_refine_ls_structure_factor_coef Fsqd
_refine_ls_weighting_details 'calc w=1/[\s^2^(Fo^2^)+(0.0254P)^2^+0.1207P] where P=(Fo^2^+2Fc^2^)/3'
_refine_ls_weighting_scheme calc
_refine_ls_wR_factor_gt 0.0563
_refine_ls_wR_factor_ref 0.0586
_reflns_number_gt 2283
_reflns_number_total 2543
_reflns_threshold_expression >2sigma(I)
_cod_data_source_file gp5065.cif
_cod_data_source_block birke
_cod_original_cell_volume 442.71(6)
_cod_database_code 2105479
_cod_database_fobs_code 2105479

loop_
_symmetry_equiv_pos_as_xyz
'x, y, z'
'-x, -y, -z'

loop_
_atom_site_type_symbol
_atom_site_label
_atom_site_fract_x
_atom_site_fract_y
_atom_site_fract_z
_atom_site_U_iso_or_equiv
_atom_site_adp_type
_atom_site_calc_flag
_atom_site_refinement_flags
_atom_site_occupancy
_atom_site_symmetry_multiplicity
S S1 0.80694(3) 0.72454(3) 0.06315(3) 0.01543(7) Uani d . 1 1
N N1 0.69504(13) 0.65131(12) 0.41019(12) 0.01731(18) Uani d . 1 1
H H01 0.637(2) 0.746(2) 0.3992(19) 0.026(4) Uiso d . 1 1
N N3 0.87845(14) 0.42681(12) 0.27962(13) 0.01890(19) Uani d . 1 1
H H02 0.850(2) 0.351(2) 0.374(2) 0.025(4) Uiso d . 1 1
H H03 0.945(2) 0.393(2) 0.188(2) 0.024(4) Uiso d . 1 1
C C2 0.79128(13) 0.59066(13) 0.26493(13) 0.01379(18) Uani d . 1 1
C C11 0.68790(17) 0.55940(15) 0.58900(14) 0.0230(2) Uani d . 1 1
H H11A 0.6102 0.4614 0.6184 0.034 Uiso calc R 1 1
H H11B 0.6372 0.6434 0.6711 0.034 Uiso calc R 1 1
H H11C 0.8114 0.5115 0.5980 0.034 Uiso calc R 1 1
S S1' 0.30721(3) 0.94926(3) 0.42276(3) 0.01560(7) Uani d . 1 1
N N1' 0.35908(12) 0.84136(12) 0.11870(11) 0.01543(17) Uani d . 1 1
H H01' 0.467(2) 0.8374(19) 0.1169(19) 0.024(4) Uiso d . 1 1
N N3' 0.05947(12) 0.89571(13) 0.26743(12) 0.01723(18) Uani d . 1 1
H H02' 0.021(2) 0.866(2) 0.184(2) 0.028(4) Uiso d . 1 1
H H03' -0.019(2) 0.9311(19) 0.353(2) 0.024(4) Uiso d . 1 1
C C2' 0.23673(13) 0.89313(12) 0.25712(13) 0.01321(18) Uani d . 1 1
C C11' 0.31622(15) 0.78088(16) -0.02406(14) 0.0204(2) Uani d . 1 1
H H11D 0.2594 0.6688 0.0211 0.031 Uiso calc R 1 1
H H11E 0.4288 0.7617 -0.1159 0.031 Uiso calc R 1 1
H H11F 0.2316 0.8714 -0.0737 0.031 Uiso calc R 1 1

loop_
_atom_site_aniso_label
_atom_site_aniso_U_11
_atom_site_aniso_U_22
_atom_site_aniso_U_33
_atom_site_aniso_U_12
_atom_site_aniso_U_13
_atom_site_aniso_U_23
S1 0.01311(12) 0.01644(12) 0.01520(12) 0.00144(9) -0.00239(9) -0.00308(9)
N1 0.0182(4) 0.0138(4) 0.0168(4) 0.0005(3) 0.0007(3) -0.0041(3)
N3 0.0217(5) 0.0168(4) 0.0143(4) 0.0040(3) -0.0009(4) -0.0035(3)
C2 0.0099(4) 0.0153(4) 0.0169(4) -0.0027(3) -0.0022(3) -0.0048(4)
C11 0.0294(6) 0.0185(5) 0.0157(5) -0.0013(4) 0.0028(4) -0.0033(4)
S1' 0.01314(13) 0.01735(12) 0.01736(13) -0.00040(9) -0.00304(9) -0.00732(9)
N1' 0.0110(4) 0.0187(4) 0.0163(4) -0.0005(3) -0.0018(3) -0.0055(3)
N3' 0.0111(4) 0.0240(5) 0.0172(4) -0.0010(3) -0.0011(3) -0.0088(4)
C2' 0.0127(4) 0.0107(4) 0.0150(4) -0.0011(3) -0.0021(3) -0.0014(3)
C11' 0.0176(5) 0.0266(5) 0.0180(5) -0.0009(4) -0.0017(4) -0.0111(4)

loop_
_atom_type_symbol
_atom_type_description
_atom_type_scat_dispersion_real
_atom_type_scat_dispersion_imag
_atom_type_scat_source
C C 0.0033 0.0016 'International Tables Vol C Tables 4.2.6.8 and 6.1.1.4'
H H 0.0000 0.0000 'International Tables Vol C Tables 4.2.6.8 and 6.1.1.4'
N N 0.0061 0.0033 'International Tables Vol C Tables 4.2.6.8 and 6.1.1.4'
S S 0.1246 0.1234 'International Tables Vol C Tables 4.2.6.8 and 6.1.1.4'

loop_
_geom_angle_atom_site_label_1
_geom_angle_atom_site_label_2
_geom_angle_atom_site_label_3
_geom_angle
C2 N1 C11 125.21(9)
N1 C2 N3 118.87(9)
N1 C2 S1 119.97(8)
N3 C2 S1 121.14(8)
C2' N1' C11' 125.04(9)
N1' C2' N3' 118.97(9)
N1' C2' S1' 120.05(8)
N3' C2' S1' 120.95(8)
C2 N1 H01 117.7(11)
C11 N1 H01 117.0(11)
C2 N3 H02 120.9(10)
C2 N3 H03 117.8(10)
H02 N3 H03 120.0(14)
N1 C11 H11A 109.5
N1 C11 H11B 109.5
H11A C11 H11B 109.5
N1 C11 H11C 109.5
H11A C11 H11C 109.5
H11B C11 H11C 109.5
C2' N1' H01' 117.3(10)
C11' N1' H01' 117.6(10)
C2' N3' H02' 122.0(10)
C2' N3' H03' 119.9(10)
H02' N3' H03' 118.0(14)
N1' C11' H11D 109.5
N1' C11' H11E 109.5
H11D C11' H11E 109.5
N1' C11' H11F 109.5
H11D C11' H11F 109.5
H11E C11' H11F 109.5

loop_
_geom_bond_atom_site_label_1
_geom_bond_atom_site_label_2
_geom_bond_distance
S1 C2 1.7160(10)
N1 C2 1.3273(13)
N1 C11 1.4546(14)
N3 C2 1.3350(13)
S1' C2' 1.7182(10)
N1' C2' 1.3270(13)
N1' C11' 1.4533(13)
N3' C2' 1.3348(13)
N1 H01 0.795(16)
N3 H02 0.853(15)
N3 H03 0.833(16)
C11 H11A 0.9800
C11 H11B 0.9800
C11 H11C 0.9800
N1' H01' 0.819(16)
N3' H02' 0.878(16)
N3' H03' 0.838(16)
C11' H11D 0.9800
C11' H11E 0.9800
C11' H11F 0.9800

loop_
_geom_hbond_atom_site_label_D
_geom_hbond_atom_site_label_H
_geom_hbond_atom_site_label_A
_geom_hbond_site_symmetry_A
_geom_hbond_distance_DH
_geom_hbond_distance_HA
_geom_hbond_distance_DA
_geom_hbond_angle_DHA
N1 H01 S1' . 0.795(16) 2.748(16) 3.4636(10) 150.7(14)
N3 H02 S1' 2_666 0.853(15) 2.766(15) 3.5496(11) 153.6(13)
N3 H03 S1 2_765 0.833(16) 2.571(16) 3.3930(10) 169.6(13)
N1' H01' S1 . 0.819(16) 2.564(16) 3.3426(10) 159.1(13)
N3' H02' S1 1_455 0.878(16) 2.588(16) 3.4033(10) 154.9(13)
N3' H03' S1' 2_576 0.838(16) 2.612(16) 3.4377(10) 168.7(13)

loop_
_geom_torsion_atom_site_label_1
_geom_torsion_atom_site_label_2
_geom_torsion_atom_site_label_3
_geom_torsion_atom_site_label_4
_geom_torsion
C11 N1 C2 N3 5.57(16)
C11 N1 C2 S1 -172.71(8)
C11' N1' C2' N3' -1.86(15)
C11' N1' C2' S1' 176.23(8)
